data_2017724
loop_
_publ_author_name
'Payne, Thomas J.'
'Thurman, Chad R.'
'Yu, Hao'
'Sun, Qian'
'Mohanty, Dillip K.'
'Squattrito, Philip J.'
'Giolando, Mark-Robin'
'Brue, Christopher R.'
'Kirschbaum, Kristin'

_publ_section_title
;
 <i>N</i>,<i>N</i>'-Diethyl-4-nitrobenzene-1,3-diamine,
 2,6-bis(ethylamino)-3-nitrobenzonitrile and
 bis(4-ethylamino-3-nitrophenyl) sulfone
;
_journal_coeditor_code SK3377
_journal_issue 7
_journal_name_full 'Acta Crystallographica Section C'
_journal_page_first o369
_journal_page_last o373
_journal_paper_doi 10.1107/S0108270110023188
_journal_volume 66
_journal_year 2010
_chemical_formula_iupac 'C10 H15 N3 O2'
_chemical_formula_moiety 'C10 H15 N3 O2'
_chemical_formula_sum 'C10 H15 N3 O2'
_chemical_formula_weight 209.25
_chemical_melting_point 381
_chemical_name_common 4-nitro-N,N'-diethylbenzene-1,3-diamine
_chemical_name_systematic
;
<i>N</i>,<i>N</i>'-Diethyl-4-nitrobenzene-1,3-diamine
;
_space_group_IT_number 14
_symmetry_cell_setting monoclinic
_symmetry_space_group_name_Hall '-P 2ybc'
_symmetry_space_group_name_H-M 'P 1 21/c 1'
_atom_sites_solution_hydrogens difmap
_atom_sites_solution_primary direct
_atom_sites_solution_secondary difmap
_audit_creation_method SHELXL97
_cell_angle_alpha 90.00
_cell_angle_beta 91.210(2)
_cell_angle_gamma 90.00
_cell_formula_units_Z 8
_cell_length_a 7.8148(5)
_cell_length_b 20.9889(14)
_cell_length_c 13.2464(9)
_cell_measurement_reflns_used 5295
_cell_measurement_temperature 140(2)
_cell_measurement_theta_max 30.0
_cell_measurement_theta_min 2.5
_cell_volume 2172.2(2)
_computing_cell_refinement 'SAINT-Plus (Bruker, 2003)'
_computing_data_collection 'SMART (Bruker, 2003)'
_computing_data_reduction 'SAINT-Plus (Bruker, 2003)'
_computing_molecular_graphics 'CrystalMaker (Palmer, 2008)'
_computing_publication_material 'SHELXL97 (Sheldrick, 2008)'
_computing_structure_refinement 'SHELXL97 (Sheldrick, 2008)'
_computing_structure_solution 'SHELXS97 (Sheldrick, 2008)'
_diffrn_ambient_temperature 140(2)
_diffrn_measured_fraction_theta_full 0.995
_diffrn_measured_fraction_theta_max 0.996
_diffrn_measurement_device_type 'Bruker SMART 6000 CCD area-detector'
_diffrn_measurement_method \w
_diffrn_radiation_monochromator graphite
_diffrn_radiation_source 'sealed tube'
_diffrn_radiation_type MoK\a
_diffrn_radiation_wavelength 0.71073
_diffrn_reflns_av_R_equivalents 0.0590
_diffrn_reflns_av_sigmaI/netI 0.0424
_diffrn_reflns_limit_h_max 9
_diffrn_reflns_limit_h_min -9
_diffrn_reflns_limit_k_max 26
_diffrn_reflns_limit_k_min -26
_diffrn_reflns_limit_l_max 16
_diffrn_reflns_limit_l_min -15
_diffrn_reflns_number 23033
_diffrn_reflns_theta_full 26.00
_diffrn_reflns_theta_max 27.00
_diffrn_reflns_theta_min 1.82
_exptl_absorpt_coefficient_mu 0.091
_exptl_absorpt_correction_T_max 1.000
_exptl_absorpt_correction_T_min 0.559
_exptl_absorpt_correction_type multi-scan
_exptl_absorpt_process_details '(SADABS; Sheldrick, 1996)'
_exptl_crystal_colour yellow
_exptl_crystal_density_diffrn 1.280
_exptl_crystal_density_method 'not measured'
_exptl_crystal_description 'thin plate'
_exptl_crystal_F_000 896
_exptl_crystal_size_max 0.22
_exptl_crystal_size_mid 0.18
_exptl_crystal_size_min 0.04
_refine_diff_density_max 0.350
_refine_diff_density_min -0.256
_refine_ls_extinction_method none
_refine_ls_goodness_of_fit_ref 0.970
_refine_ls_hydrogen_treatment refall
_refine_ls_matrix_type full
_refine_ls_number_parameters 391
_refine_ls_number_reflns 4717
_refine_ls_number_restraints 0
_refine_ls_restrained_S_all 0.970
_refine_ls_R_factor_all 0.0686
_refine_ls_R_factor_gt 0.0479
_refine_ls_shift/su_max 0.001
_refine_ls_shift/su_mean 0.000
_refine_ls_structure_factor_coef Fsqd
_refine_ls_weighting_details 'calc w = 1/[\s^2^(Fo^2^)+(0.0898P)^2^] where P=(Fo^2^+2Fc^2^)/3'
_refine_ls_weighting_scheme calc
_refine_ls_wR_factor_gt 0.1273
_refine_ls_wR_factor_ref 0.1390
_reflns_number_gt 3307
_reflns_number_total 4717
_reflns_threshold_expression I>2\s(I)
_cod_data_source_file sk3377.cif
_cod_data_source_block I
_cod_original_sg_symbol_H-M 'P 21/c'
_cod_database_code 2017724
_cod_database_fobs_code 2017724

loop_
_symmetry_equiv_pos_as_xyz
'x, y, z'
'-x, y+1/2, -z+1/2'
'-x, -y, -z'
'x, -y-1/2, z-1/2'

loop_
_atom_site_type_symbol
_atom_site_label
_atom_site_fract_x
_atom_site_fract_y
_atom_site_fract_z
_atom_site_U_iso_or_equiv
_atom_site_adp_type
_atom_site_calc_flag
_atom_site_refinement_flags
_atom_site_occupancy
_atom_site_disorder_assembly
_atom_site_disorder_group
O O1 0.63355(16) 0.35444(6) 0.45013(9) 0.0443(3) Uani d . 1 . .
O O2 0.68500(16) 0.26199(6) 0.38341(9) 0.0426(3) Uani d . 1 . .
O O3 0.15779(15) 0.37249(5) 0.88626(9) 0.0396(3) Uani d . 1 . .
O O4 0.13061(14) 0.27486(5) 0.93728(8) 0.0353(3) Uani d . 1 . .
N N1 0.57409(17) 0.15831(7) 0.46880(10) 0.0327(3) Uani d . 1 . .
H H1N 0.623(2) 0.1747(9) 0.4172(16) 0.046(5) Uiso d . 1 . .
N N2 0.29478(16) 0.19290(6) 0.78284(10) 0.0302(3) Uani d . 1 . .
H H2N 0.260(2) 0.2209(8) 0.8272(14) 0.039(5) Uiso d . 1 . .
N N3 0.62171(16) 0.29501(7) 0.45286(10) 0.0331(3) Uani d . 1 . .
N N4 -0.03406(16) 0.24834(6) 1.10349(9) 0.0256(3) Uani d . 1 . .
H H4N 0.029(2) 0.2352(7) 1.0560(13) 0.023(4) Uiso d . 1 . .
N N5 -0.23966(17) 0.42974(6) 1.27911(11) 0.0312(3) Uani d . 1 . .
H H5N -0.275(2) 0.4031(8) 1.3256(14) 0.031(4) Uiso d . 1 . .
N N6 0.10800(15) 0.33338(6) 0.95034(9) 0.0287(3) Uani d . 1 . .
C C1 0.51748(17) 0.19849(7) 0.54033(11) 0.0270(3) Uani d . 1 . .
C C2 0.43502(18) 0.17483(7) 0.62573(12) 0.0273(3) Uani d . 1 . .
H H2 0.425(2) 0.1302(8) 0.6310(13) 0.033(4) Uiso d . 1 . .
C C3 0.37305(17) 0.21530(7) 0.70053(11) 0.0259(3) Uani d . 1 . .
C C4 0.39349(18) 0.28247(7) 0.69040(12) 0.0285(3) Uani d . 1 . .
H H4 0.357(2) 0.3114(8) 0.7459(13) 0.035(4) Uiso d . 1 . .
C C5 0.47428(19) 0.30596(8) 0.60924(12) 0.0291(3) Uani d . 1 . .
H H5 0.489(2) 0.3494(8) 0.6026(12) 0.030(4) Uiso d . 1 . .
C C6 0.53809(18) 0.26590(7) 0.53286(11) 0.0278(3) Uani d . 1 . .
C C7 0.5517(2) 0.08965(8) 0.46965(13) 0.0374(4) Uani d . 1 . .
H H7B 0.430(2) 0.0799(8) 0.4721(13) 0.038(5) Uiso d . 1 . .
H H7A 0.608(2) 0.0719(7) 0.5306(14) 0.030(4) Uiso d . 1 . .
C C8 0.6307(3) 0.06151(11) 0.37664(17) 0.0522(5) Uani d . 1 . .
H H8C 0.578(3) 0.0780(9) 0.3171(17) 0.054(6) Uiso d . 1 . .
H H8B 0.751(3) 0.0719(11) 0.3751(19) 0.076(7) Uiso d . 1 . .
H H8A 0.612(3) 0.0142(11) 0.3727(16) 0.062(6) Uiso d . 1 . .
C C9 0.2685(2) 0.12618(8) 0.80404(13) 0.0332(4) Uani d . 1 . .
H H9B 0.384(2) 0.1041(7) 0.8120(12) 0.029(4) Uiso d . 1 . .
H H9A 0.206(2) 0.1051(7) 0.7462(13) 0.031(4) Uiso d . 1 . .
C C10 0.1652(3) 0.11873(9) 0.89908(14) 0.0430(4) Uani d . 1 . .
H H10C 0.235(3) 0.1353(9) 0.9561(16) 0.050(5) Uiso d . 1 . .
H H10B 0.145(2) 0.0720(9) 0.9110(15) 0.047(5) Uiso d . 1 . .
H H10A 0.047(3) 0.1402(10) 0.8899(16) 0.058(6) Uiso d . 1 . .
C C11 -0.04718(17) 0.31209(7) 1.11016(10) 0.0234(3) Uani d . 1 . .
C C12 -0.13377(18) 0.34025(7) 1.19008(11) 0.0249(3) Uani d . 1 . .
H H12 -0.189(2) 0.3130(7) 1.2394(13) 0.026(4) Uiso d . 1 . .
C C13 -0.14897(18) 0.40569(7) 1.20148(11) 0.0266(3) Uani d . 1 . .
C C14 -0.0687(2) 0.44721(7) 1.13121(12) 0.0317(4) Uani d . 1 . .
H H14 -0.066(2) 0.4926(8) 1.1394(12) 0.030(4) Uiso d . 1 . .
C C15 0.0135(2) 0.42091(8) 1.05125(12) 0.0312(4) Uani d . 1 . .
H H15 0.067(2) 0.4482(9) 1.0051(15) 0.041(5) Uiso d . 1 . .
C C16 0.02458(17) 0.35485(7) 1.03691(11) 0.0263(3) Uani d . 1 . .
C C17 -0.0861(2) 0.20518(7) 1.18347(12) 0.0270(3) Uani d . 1 . .
H H17B -0.022(2) 0.2152(7) 1.2466(13) 0.030(4) Uiso d . 1 . .
H H17A -0.208(2) 0.2112(7) 1.1962(11) 0.024(4) Uiso d . 1 . .
C C18 -0.0550(3) 0.13704(8) 1.15234(14) 0.0367(4) Uani d . 1 . .
H H18C 0.066(3) 0.1310(8) 1.1371(15) 0.050(5) Uiso d . 1 . .
H H18B -0.085(2) 0.1086(9) 1.2086(16) 0.047(5) Uiso d . 1 . .
H H18A -0.121(3) 0.1255(9) 1.0945(18) 0.053(6) Uiso d . 1 . .
C C19 -0.2385(2) 0.49620(8) 1.30884(15) 0.0402(4) Uani d . 1 . .
H H19B -0.122(3) 0.5078(9) 1.3259(15) 0.051(5) Uiso d . 1 . .
H H19A -0.273(3) 0.5236(10) 1.2515(18) 0.067(6) Uiso d . 1 . .
C C20 -0.3581(3) 0.50703(9) 1.39423(19) 0.0538(6) Uani d . 1 . .
H H20C -0.354(2) 0.5499(10) 1.4134(15) 0.045(5) Uiso d . 1 . .
H H20B -0.322(3) 0.4814(12) 1.449(2) 0.083(8) Uiso d . 1 . .
H H20A -0.473(4) 0.4959(11) 1.374(2) 0.085(9) Uiso d . 1 . .

loop_
_atom_site_aniso_label
_atom_site_aniso_U_11
_atom_site_aniso_U_22
_atom_site_aniso_U_33
_atom_site_aniso_U_12
_atom_site_aniso_U_13
_atom_site_aniso_U_23
O1 0.0557(8) 0.0405(7) 0.0372(7) -0.0124(6) 0.0086(6) 0.0075(5)
O2 0.0445(7) 0.0570(8) 0.0267(6) -0.0027(6) 0.0136(5) 0.0021(5)
O3 0.0446(7) 0.0476(7) 0.0271(6) -0.0039(5) 0.0118(5) 0.0098(5)
O4 0.0422(7) 0.0361(7) 0.0279(6) -0.0003(5) 0.0101(5) -0.0008(5)
N1 0.0343(7) 0.0385(8) 0.0256(7) 0.0033(6) 0.0079(6) -0.0007(6)
N2 0.0294(7) 0.0332(7) 0.0281(7) 0.0001(5) 0.0065(6) 0.0025(6)
N3 0.0307(7) 0.0428(8) 0.0259(7) -0.0049(6) 0.0023(6) 0.0059(6)
N4 0.0282(6) 0.0273(7) 0.0214(6) 0.0006(5) 0.0060(5) 0.0018(5)
N5 0.0367(7) 0.0241(7) 0.0334(8) 0.0001(5) 0.0116(6) 0.0030(5)
N6 0.0257(6) 0.0375(7) 0.0229(7) -0.0017(5) 0.0019(5) 0.0049(5)
C1 0.0198(7) 0.0371(8) 0.0242(7) 0.0040(6) -0.0010(6) 0.0001(6)
C2 0.0243(7) 0.0287(8) 0.0289(8) 0.0016(6) 0.0011(6) 0.0026(6)
C3 0.0184(7) 0.0352(8) 0.0242(7) 0.0021(6) 0.0005(6) 0.0023(6)
C4 0.0228(7) 0.0344(8) 0.0282(8) 0.0025(6) 0.0018(6) -0.0011(6)
C5 0.0260(8) 0.0307(8) 0.0306(8) -0.0004(6) -0.0002(6) 0.0020(6)
C6 0.0226(7) 0.0382(8) 0.0225(8) -0.0012(6) 0.0009(6) 0.0050(6)
C7 0.0408(10) 0.0372(9) 0.0344(10) 0.0079(7) 0.0033(8) -0.0008(7)
C8 0.0692(15) 0.0481(12) 0.0395(12) 0.0126(10) 0.0070(10) -0.0078(9)
C9 0.0329(9) 0.0353(9) 0.0313(9) -0.0011(7) 0.0012(7) 0.0064(7)
C10 0.0519(12) 0.0488(11) 0.0284(9) -0.0150(9) 0.0028(8) 0.0079(8)
C11 0.0206(7) 0.0287(7) 0.0209(7) -0.0010(5) -0.0005(5) 0.0046(5)
C12 0.0230(7) 0.0286(8) 0.0233(7) -0.0014(6) 0.0030(6) 0.0058(6)
C13 0.0231(7) 0.0293(8) 0.0274(8) 0.0015(6) 0.0025(6) 0.0054(6)
C14 0.0359(8) 0.0262(8) 0.0331(9) 0.0022(6) 0.0066(7) 0.0088(6)
C15 0.0307(8) 0.0338(8) 0.0293(8) 0.0012(6) 0.0051(6) 0.0121(7)
C16 0.0226(7) 0.0345(8) 0.0220(7) 0.0008(6) 0.0022(6) 0.0059(6)
C17 0.0291(8) 0.0277(8) 0.0243(8) -0.0017(6) 0.0031(6) 0.0037(6)
C18 0.0462(10) 0.0281(8) 0.0359(10) -0.0003(7) 0.0074(8) 0.0034(7)
C19 0.0437(10) 0.0252(8) 0.0520(11) 0.0004(7) 0.0120(9) -0.0005(8)
C20 0.0760(16) 0.0283(10) 0.0579(14) -0.0012(10) 0.0241(12) -0.0115(9)

loop_
_atom_type_symbol
_atom_type_description
_atom_type_scat_dispersion_real
_atom_type_scat_dispersion_imag
_atom_type_scat_source
C C 0.0033 0.0016 'International Tables Vol C Tables 4.2.6.8 and 6.1.1.4'
H H 0.0000 0.0000 'International Tables Vol C Tables 4.2.6.8 and 6.1.1.4'
N N 0.0061 0.0033 'International Tables Vol C Tables 4.2.6.8 and 6.1.1.4'
O O 0.0106 0.0060 'International Tables Vol C Tables 4.2.6.8 and 6.1.1.4'

loop_
_geom_angle_atom_site_label_1
_geom_angle_atom_site_label_2
_geom_angle_atom_site_label_3
_geom_angle_site_symmetry_1
_geom_angle_site_symmetry_3
_geom_angle
_geom_angle_publ_flag
C1 N1 C7 . . 124.98(14) ?
C1 N1 H1N . . 117.7(12) ?
C7 N1 H1N . . 117.2(12) ?
C3 N2 C9 . . 124.42(14) ?
C3 N2 H2N . . 117.5(12) ?
C9 N2 H2N . . 118.1(12) ?
O1 N3 O2 . . 119.76(12) ?
O1 N3 C6 . . 119.59(13) ?
O2 N3 C6 . . 120.65(13) ?
C11 N4 C17 . . 123.19(12) ?
C11 N4 H4N . . 114.5(10) ?
C17 N4 H4N . . 120.7(10) ?
C13 N5 C19 . . 124.26(13) ?
C13 N5 H5N . . 118.1(11) ?
C19 N5 H5N . . 114.9(11) ?
O3 N6 O4 . . 120.23(12) ?
O3 N6 C16 . . 120.02(13) ?
O4 N6 C16 . . 119.75(12) ?
N1 C1 C2 . . 120.48(14) ?
N1 C1 C6 . . 122.10(13) ?
C2 C1 C6 . . 117.42(13) ?
C3 C2 C1 . . 121.82(14) ?
C3 C2 H2 . . 121.3(11) ?
C1 C2 H2 . . 116.8(11) ?
N2 C3 C2 . . 122.11(14) ?
N2 C3 C4 . . 118.38(13) ?
C2 C3 C4 . . 119.51(13) ?
C5 C4 C3 . . 119.40(14) ?
C5 C4 H4 . . 120.6(10) ?
C3 C4 H4 . . 119.8(10) ?
C4 C5 C6 . . 121.99(15) ?
C4 C5 H5 . . 119.9(10) ?
C6 C5 H5 . . 118.1(10) ?
N3 C6 C5 . . 117.39(14) ?
N3 C6 C1 . . 122.76(13) ?
C5 C6 C1 . . 119.84(13) ?
N1 C7 C8 . . 109.30(15) ?
N1 C7 H7B . . 109.1(10) ?
C8 C7 H7B . . 111.2(11) ?
N1 C7 H7A . . 109.3(9) ?
C8 C7 H7A . . 109.7(9) ?
H7B C7 H7A . . 108.2(14) ?
C7 C8 H8C . . 111.0(12) ?
C7 C8 H8B . . 110.1(15) ?
H8C C8 H8B . . 108(2) ?
C7 C8 H8A . . 111.6(13) ?
H8C C8 H8A . . 104.9(17) ?
H8B C8 H8A . . 111.2(18) ?
N2 C9 C10 . . 109.98(14) ?
N2 C9 H9B . . 109.3(9) ?
C10 C9 H9B . . 110.7(9) ?
N2 C9 H9A . . 110.4(9) ?
C10 C9 H9A . . 109.2(9) ?
H9B C9 H9A . . 107.1(13) ?
C9 C10 H10C . . 107.9(12) ?
C9 C10 H10B . . 108.5(11) ?
H10C C10 H10B . . 108.0(16) ?
C9 C10 H10A . . 110.3(12) ?
H10C C10 H10A . . 114.4(17) ?
H10B C10 H10A . . 107.6(15) ?
N4 C11 C12 . . 120.57(12) ?
N4 C11 C16 . . 122.90(13) ?
C12 C11 C16 . . 116.53(13) ?
C13 C12 C11 . . 122.99(13) ?
C13 C12 H12 . . 117.9(9) ?
C11 C12 H12 . . 119.1(9) ?
N5 C13 C12 . . 119.84(13) ?
N5 C13 C14 . . 120.64(13) ?
C12 C13 C14 . . 119.52(13) ?
C15 C14 C13 . . 118.58(14) ?
C15 C14 H14 . . 118.7(10) ?
C13 C14 H14 . . 122.7(10) ?
C14 C15 C16 . . 122.39(14) ?
C14 C15 H15 . . 118.7(11) ?
C16 C15 H15 . . 118.9(11) ?
C15 C16 N6 . . 117.30(13) ?
C15 C16 C11 . . 119.85(13) ?
N6 C16 C11 . . 122.85(13) ?
N4 C17 C18 . . 109.94(13) ?
N4 C17 H17B . . 109.8(9) ?
C18 C17 H17B . . 110.5(9) ?
N4 C17 H17A . . 109.4(9) ?
C18 C17 H17A . . 109.4(8) ?
H17B C17 H17A . . 107.8(13) ?
C17 C18 H18C . . 109.9(11) ?
C17 C18 H18B . . 108.9(11) ?
H18C C18 H18B . . 109.0(16) ?
C17 C18 H18A . . 112.0(12) ?
H18C C18 H18A . . 108.2(17) ?
H18B C18 H18A . . 108.8(17) ?
N5 C19 C20 . . 110.51(14) ?
N5 C19 H19B . . 107.9(11) ?
C20 C19 H19B . . 112.6(12) ?
N5 C19 H19A . . 110.6(13) ?
C20 C19 H19A . . 109.1(13) ?
H19B C19 H19A . . 106.0(17) ?
C19 C20 H20C . . 109.3(12) ?
C19 C20 H20B . . 108.3(16) ?
H20C C20 H20B . . 109.4(19) ?
C19 C20 H20A . . 110.0(17) ?
H20C C20 H20A . . 109.9(18) ?
H20B C20 H20A . . 110(2) ?

loop_
_geom_bond_atom_site_label_1
_geom_bond_atom_site_label_2
_geom_bond_site_symmetry_2
_geom_bond_distance
_geom_bond_publ_flag
O1 N3 . 1.2514(18) ?
O2 N3 . 1.2611(17) ?
O3 N6 . 1.2490(16) ?
O4 N6 . 1.2534(16) ?
N1 C1 . 1.3498(19) ?
N1 C7 . 1.452(2) ?
N1 H1N . 0.86(2) ?
N2 C3 . 1.3462(19) ?
N2 C9 . 1.444(2) ?
N2 H2N . 0.878(19) ?
N3 C6 . 1.3974(18) ?
N4 C11 . 1.3449(18) ?
N4 C17 . 1.4583(18) ?
N4 H4N . 0.854(17) ?
N5 C13 . 1.3584(19) ?
N5 C19 . 1.449(2) ?
N5 H5N . 0.881(18) ?
N6 C16 . 1.4053(19) ?
C1 C2 . 1.404(2) ?
C1 C6 . 1.428(2) ?
C2 C3 . 1.399(2) ?
C2 H2 . 0.942(17) ?
C3 C4 . 1.426(2) ?
C4 C5 . 1.351(2) ?
C4 H4 . 0.998(17) ?
C5 C6 . 1.414(2) ?
C5 H5 . 0.923(17) ?
C7 C8 . 1.510(3) ?
C7 H7B . 0.974(18) ?
C7 H7A . 0.985(18) ?
C8 H8C . 0.95(2) ?
C8 H8B . 0.97(2) ?
C8 H8A . 1.00(2) ?
C9 C10 . 1.518(2) ?
C9 H9B . 1.021(16) ?
C9 H9A . 1.002(17) ?
C10 H10C . 0.98(2) ?
C10 H10B . 1.005(19) ?
C10 H10A . 1.03(2) ?
C11 C12 . 1.399(2) ?
C11 C16 . 1.4438(19) ?
C12 C13 . 1.387(2) ?
C12 H12 . 0.975(16) ?
C13 C14 . 1.430(2) ?
C14 C15 . 1.367(2) ?
C14 H14 . 0.960(16) ?
C15 C16 . 1.402(2) ?
C15 H15 . 0.944(19) ?
C17 C18 . 1.510(2) ?
C17 H17B . 0.989(17) ?
C17 H17A . 0.977(16) ?
C18 H18C . 0.98(2) ?
C18 H18B . 0.99(2) ?
C18 H18A . 0.95(2) ?
C19 C20 . 1.500(3) ?
C19 H19B . 0.96(2) ?
C19 H19A . 0.99(2) ?
C20 H20C . 0.93(2) ?
C20 H20B . 0.94(3) ?
C20 H20A . 0.96(3) ?

loop_
_geom_hbond_atom_site_label_D
_geom_hbond_atom_site_label_H
_geom_hbond_atom_site_label_A
_geom_hbond_site_symmetry_A
_geom_hbond_distance_DH
_geom_hbond_distance_HA
_geom_hbond_distance_DA
_geom_hbond_angle_DHA
N1 H1N O2 . 0.86(2) 1.950(19) 2.6091(18) 132.3(17)
N2 H2N O4 . 0.878(19) 2.12(2) 2.9835(18) 167.8(16)
N4 H4N O4 . 0.854(17) 1.961(17) 2.6330(16) 134.8(13)
N5 H5N O1 1_456 0.881(18) 2.079(18) 2.9507(18) 170.0(15)

loop_
_geom_torsion_atom_site_label_1
_geom_torsion_atom_site_label_2
_geom_torsion_atom_site_label_3
_geom_torsion_atom_site_label_4
_geom_torsion_site_symmetry_1
_geom_torsion_site_symmetry_2
_geom_torsion_site_symmetry_3
_geom_torsion_site_symmetry_4
_geom_torsion
_geom_torsion_publ_flag
N6 O4 H2N N2 . . . . -142(7) ?
O4 H2N N2 C3 . . . . 143(7) ?
O4 H2N N2 C9 . . . . -38(8) ?
C1 C2 C3 C4 . . . . 0.0(2) ?
C2 C3 C4 C5 . . . . -0.8(2) ?
C3 C4 C5 C6 . . . . 0.7(2) ?
C4 C5 C6 C1 . . . . 0.1(2) ?
C5 C6 C1 C2 . . . . -0.8(2) ?
C6 C1 C2 C3 . . . . 0.8(2) ?
C1 C6 N3 O1 . . . . 179.09(13) ?
C1 C6 N3 O2 . . . . -0.8(2) ?
C5 C6 N3 O1 . . . . -1.7(2) ?
C5 C6 N3 O2 . . . . 178.42(14) ?
C2 C1 N1 C7 . . . . 2.4(2) ?
C6 C1 N1 C7 . . . . -177.53(15) ?
C1 N1 C7 C8 . . . . 179.41(16) ?
C2 C3 N2 C9 . . . . 1.0(2) ?
C4 C3 N2 C9 . . . . -178.67(14) ?
C3 N2 C9 C10 . . . . -175.97(15) ?
C11 C12 C13 C14 . . . . -2.2(2) ?
C12 C13 C14 C15 . . . . 3.5(2) ?
C13 C14 C15 C16 . . . . -1.3(2) ?
C14 C15 C16 C11 . . . . -2.3(2) ?
C15 C16 C11 C12 . . . . 3.5(2) ?
C16 C11 C12 C13 . . . . -1.3(2) ?
C11 C16 N6 O3 . . . . 175.36(13) ?
C11 C16 N6 O4 . . . . -3.9(2) ?
C15 C16 N6 O3 . . . . -5.1(2) ?
C15 C16 N6 O4 . . . . 175.59(13) ?
C12 C11 N4 C17 . . . . -8.6(2) ?
C16 C11 N4 C17 . . . . 171.70(14) ?
C11 N4 C17 C18 . . . . 179.93(14) ?
C12 C13 N5 C19 . . . . 168.42(16) ?
C14 C13 N5 C19 . . . . -11.5(2) ?
C13 N5 C19 C20 . . . . 177.56(18) ?
